data_7201138
loop_
_publ_author_name
'Peuronen, Anssi'
'Lahtinen, Manu'
'Valkonen, Jussi'

_publ_section_title
;
 The conformational polymorphism and weak interactions in solid state
 structures of ten new monomeric and dimeric substituted
 dibenzyldimethylammonium chloridopalladate salts
;
_journal_issue 11
_journal_name_full CrystEngComm
_journal_page_first 2344
_journal_paper_doi 10.1039/b905421a
_journal_volume 11
_journal_year 2009
_chemical_formula_moiety '2(C18 H24 N1), (Cl6 Pd2)'
_chemical_formula_sum 'C36 H48 Cl6 N2 Pd2'
_chemical_formula_weight 934.26
_chemical_name_systematic
;
?
;
_space_group_IT_number 14
_symmetry_cell_setting monoclinic
_symmetry_space_group_name_Hall '-P 2yn'
_symmetry_space_group_name_H-M 'P 1 21/n 1'
_atom_sites_solution_hydrogens geom
_atom_sites_solution_primary direct
_atom_sites_solution_secondary difmap
_audit_creation_method SHELXL-97
_cell_angle_alpha 90.00
_cell_angle_beta 99.13(3)
_cell_angle_gamma 90.00
_cell_formula_units_Z 2
_cell_length_a 9.4940(19)
_cell_length_b 15.260(3)
_cell_length_c 13.493(3)
_cell_measurement_temperature 153(2)
_cell_volume 1930.1(7)
_computing_cell_refinement DENZO-SMN
_computing_data_collection Collect
_computing_data_reduction DENZO-SMN
_computing_molecular_graphics 'Diamond 3.0'
_computing_structure_refinement 'SHELXL-97 (Sheldrick, 1997)'
_computing_structure_solution SHELXS-97
_diffrn_ambient_temperature 153(2)
_diffrn_measured_fraction_theta_full 0.998
_diffrn_measured_fraction_theta_max 0.998
_diffrn_measurement_device_type 'Kappa APEX II'
_diffrn_radiation_monochromator graphite
_diffrn_radiation_source 'fine-focus sealed tube'
_diffrn_radiation_type MoK\a
_diffrn_radiation_wavelength 0.71073
_diffrn_reflns_av_R_equivalents 0.0358
_diffrn_reflns_av_sigmaI/netI 0.0548
_diffrn_reflns_limit_h_max 12
_diffrn_reflns_limit_h_min -12
_diffrn_reflns_limit_k_max 18
_diffrn_reflns_limit_k_min -20
_diffrn_reflns_limit_l_max 10
_diffrn_reflns_limit_l_min -18
_diffrn_reflns_number 12262
_diffrn_reflns_theta_full 28.69
_diffrn_reflns_theta_max 28.69
_diffrn_reflns_theta_min 2.45
_exptl_absorpt_coefficient_mu 1.375
_exptl_absorpt_correction_T_max 0.7518
_exptl_absorpt_correction_T_min 0.6373
_exptl_absorpt_correction_type multi-scan
_exptl_absorpt_process_details 'Denzo (Z. Otwinowski, 2003)'
_exptl_crystal_colour 'Dark orange'
_exptl_crystal_density_diffrn 1.608
_exptl_crystal_density_method 'not measured'
_exptl_crystal_description Rectangle
_exptl_crystal_F_000 944
_exptl_crystal_size_max 0.36
_exptl_crystal_size_mid 0.26
_exptl_crystal_size_min 0.22
_refine_diff_density_max 0.441
_refine_diff_density_min -0.829
_refine_diff_density_rms 0.099
_refine_ls_extinction_method none
_refine_ls_goodness_of_fit_ref 1.033
_refine_ls_hydrogen_treatment constr
_refine_ls_matrix_type full
_refine_ls_number_parameters 212
_refine_ls_number_reflns 4971
_refine_ls_number_restraints 0
_refine_ls_restrained_S_all 1.033
_refine_ls_R_factor_all 0.0457
_refine_ls_R_factor_gt 0.0341
_refine_ls_shift/su_max 0.001
_refine_ls_shift/su_mean 0.000
_refine_ls_structure_factor_coef Fsqd
_refine_ls_weighting_details 'calc w=1/[\s^2^(Fo^2^)+(0.0063P)^2^+1.5687P] where P=(Fo^2^+2Fc^2^)/3'
_refine_ls_weighting_scheme calc
_refine_ls_wR_factor_gt 0.0686
_refine_ls_wR_factor_ref 0.0728
_reflns_number_gt 4115
_reflns_number_total 4971
_reflns_threshold_expression >2\s(I)
_cod_data_source_file b905421a.txt
_cod_data_source_block 9
_cod_database_code 7201138

loop_
_symmetry_equiv_pos_as_xyz
'x, y, z'
'-x+1/2, y+1/2, -z+1/2'
'-x, -y, -z'
'x-1/2, -y-1/2, z-1/2'

loop_
_atom_site_label
_atom_site_type_symbol
_atom_site_fract_x
_atom_site_fract_y
_atom_site_fract_z
_atom_site_U_iso_or_equiv
_atom_site_adp_type
_atom_site_occupancy
_atom_site_symmetry_multiplicity
_atom_site_calc_flag
_atom_site_refinement_flags
_atom_site_disorder_assembly
_atom_site_disorder_group
Pd1 Pd 0.91275(2) 0.411769(12) 0.537873(15) 0.01737(6) Uani 1 1 d . . .
Cl1 Cl 0.74509(8) 0.39722(5) 0.63881(5) 0.02996(16) Uani 1 1 d . . .
Cl2 Cl 0.91744(7) 0.26463(4) 0.50649(5) 0.02642(15) Uani 1 1 d . . .
Cl3 Cl 1.07723(7) 0.43785(4) 0.42996(5) 0.02254(14) Uani 1 1 d . . .
N1 N 0.6521(2) 0.71934(14) 0.30882(16) 0.0198(5) Uani 1 1 d . . .
C11 C 0.5075(3) 0.74009(17) 0.2515(2) 0.0222(6) Uani 1 1 d . . .
H11A H 0.4730 0.7951 0.2763 0.033 Uiso 1 1 calc R . .
H11B H 0.4412 0.6927 0.2606 0.033 Uiso 1 1 calc R . .
H11C H 0.5139 0.7460 0.1800 0.033 Uiso 1 1 calc R . .
C12 C 0.7508(3) 0.79389(18) 0.2971(2) 0.0290(6) Uani 1 1 d . . .
H12A H 0.7570 0.8018 0.2258 0.044 Uiso 1 1 calc R . .
H12B H 0.8457 0.7810 0.3343 0.044 Uiso 1 1 calc R . .
H12C H 0.7140 0.8477 0.3234 0.044 Uiso 1 1 calc R . .
C21 C 0.6433(3) 0.70284(17) 0.41938(19) 0.0224(6) Uani 1 1 d . . .
H21A H 0.5753 0.6543 0.4235 0.027 Uiso 1 1 calc R . .
H21B H 0.7382 0.6831 0.4534 0.027 Uiso 1 1 calc R . .
C22 C 0.5981(3) 0.77998(16) 0.47585(19) 0.0194(5) Uani 1 1 d . . .
C23 C 0.6999(3) 0.83354(18) 0.5319(2) 0.0246(6) Uani 1 1 d . . .
H23 H 0.7983 0.8235 0.5307 0.030 Uiso 1 1 calc R . .
C24 C 0.6591(3) 0.90107(18) 0.5892(2) 0.0258(6) Uani 1 1 d . . .
H24 H 0.7300 0.9369 0.6269 0.031 Uiso 1 1 calc R . .
C25 C 0.5150(3) 0.91767(17) 0.5928(2) 0.0229(6) Uani 1 1 d . . .
C26 C 0.4139(3) 0.86362(17) 0.5375(2) 0.0226(6) Uani 1 1 d . . .
H26 H 0.3155 0.8739 0.5385 0.027 Uiso 1 1 calc R . .
C27 C 0.4545(3) 0.79475(17) 0.4807(2) 0.0208(5) Uani 1 1 d . . .
H27 H 0.3838 0.7575 0.4449 0.025 Uiso 1 1 calc R . .
C28 C 0.4726(4) 0.99170(18) 0.6561(2) 0.0310(7) Uani 1 1 d . . .
H28A H 0.3683 0.9944 0.6491 0.046 Uiso 1 1 calc R . .
H28B H 0.5089 1.0472 0.6337 0.046 Uiso 1 1 calc R . .
H28C H 0.5129 0.9816 0.7266 0.046 Uiso 1 1 calc R . .
C31 C 0.7153(3) 0.63796(17) 0.2653(2) 0.0246(6) Uani 1 1 d . . .
H31A H 0.7286 0.6511 0.1956 0.030 Uiso 1 1 calc R . .
H31B H 0.8108 0.6266 0.3046 0.030 Uiso 1 1 calc R . .
C32 C 0.6277(3) 0.55579(18) 0.2647(2) 0.0227(6) Uani 1 1 d . . .
C33 C 0.6357(3) 0.50288(18) 0.3491(2) 0.0260(6) Uani 1 1 d . . .
H33 H 0.6988 0.5183 0.4084 0.031 Uiso 1 1 calc R . .
C34 C 0.5531(3) 0.42815(18) 0.3483(2) 0.0264(6) Uani 1 1 d . . .
H34 H 0.5586 0.3940 0.4076 0.032 Uiso 1 1 calc R . .
C35 C 0.4619(3) 0.40202(17) 0.2619(2) 0.0254(6) Uani 1 1 d . . .
C36 C 0.4591(3) 0.45289(19) 0.1764(2) 0.0270(6) Uani 1 1 d . . .
H36 H 0.4002 0.4354 0.1161 0.032 Uiso 1 1 calc R . .
C37 C 0.5402(3) 0.52897(18) 0.1766(2) 0.0256(6) Uani 1 1 d . . .
H37 H 0.5361 0.5626 0.1170 0.031 Uiso 1 1 calc R . .
C38 C 0.3682(3) 0.3225(2) 0.2631(2) 0.0367(8) Uani 1 1 d . . .
H38A H 0.2889 0.3363 0.2989 0.055 Uiso 1 1 calc R . .
H38B H 0.4242 0.2742 0.2971 0.055 Uiso 1 1 calc R . .
H38C H 0.3304 0.3053 0.1940 0.055 Uiso 1 1 calc R . .

loop_
_atom_site_aniso_label
_atom_site_aniso_U_11
_atom_site_aniso_U_22
_atom_site_aniso_U_33
_atom_site_aniso_U_23
_atom_site_aniso_U_13
_atom_site_aniso_U_12
Pd1 0.01627(10) 0.01864(11) 0.01743(11) 0.00125(8) 0.00341(7) -0.00177(7)
Cl1 0.0315(4) 0.0297(4) 0.0331(4) -0.0051(3) 0.0183(3) -0.0101(3)
Cl2 0.0293(4) 0.0207(3) 0.0312(4) -0.0020(3) 0.0110(3) -0.0029(3)
Cl3 0.0252(3) 0.0201(3) 0.0242(3) 0.0001(3) 0.0099(3) -0.0019(2)
N1 0.0189(11) 0.0186(11) 0.0226(12) -0.0010(9) 0.0054(9) -0.0003(8)
C11 0.0220(13) 0.0243(14) 0.0205(13) 0.0012(11) 0.0040(11) 0.0003(11)
C12 0.0265(15) 0.0265(15) 0.0354(17) -0.0036(13) 0.0092(13) -0.0089(12)
C21 0.0274(14) 0.0206(13) 0.0193(13) 0.0032(11) 0.0038(11) 0.0034(11)
C22 0.0248(14) 0.0166(12) 0.0162(13) 0.0019(10) 0.0019(11) -0.0016(10)
C23 0.0184(13) 0.0316(15) 0.0233(14) -0.0013(12) 0.0016(11) -0.0006(11)
C24 0.0272(15) 0.0255(14) 0.0248(14) -0.0040(12) 0.0046(12) -0.0076(11)
C25 0.0313(15) 0.0191(13) 0.0198(13) 0.0018(11) 0.0090(11) -0.0016(11)
C26 0.0217(13) 0.0241(14) 0.0230(14) -0.0002(11) 0.0069(11) -0.0010(11)
C27 0.0200(13) 0.0200(13) 0.0223(14) -0.0017(11) 0.0032(11) -0.0045(10)
C28 0.0430(19) 0.0243(15) 0.0274(16) -0.0039(12) 0.0110(14) 0.0010(13)
C31 0.0217(13) 0.0245(14) 0.0288(15) -0.0058(12) 0.0078(12) 0.0014(11)
C32 0.0183(13) 0.0219(13) 0.0279(15) -0.0050(12) 0.0037(11) 0.0049(10)
C33 0.0265(15) 0.0225(14) 0.0263(15) -0.0044(12) -0.0039(12) 0.0055(11)
C34 0.0317(16) 0.0228(14) 0.0245(15) -0.0003(12) 0.0041(12) 0.0029(12)
C35 0.0229(14) 0.0200(13) 0.0342(16) -0.0050(12) 0.0071(12) 0.0044(11)
C36 0.0232(14) 0.0280(15) 0.0281(15) -0.0066(12) -0.0011(12) 0.0027(11)
C37 0.0286(15) 0.0263(15) 0.0221(14) -0.0020(12) 0.0043(12) 0.0035(12)
C38 0.0381(18) 0.0321(17) 0.0408(19) -0.0068(14) 0.0084(15) -0.0087(14)

loop_
_atom_type_symbol
_atom_type_description
_atom_type_scat_dispersion_real
_atom_type_scat_dispersion_imag
_atom_type_scat_source
C C 0.0033 0.0016 'International Tables Vol C Tables 4.2.6.8 and 6.1.1.4'
H H 0.0000 0.0000 'International Tables Vol C Tables 4.2.6.8 and 6.1.1.4'
N N 0.0061 0.0033 'International Tables Vol C Tables 4.2.6.8 and 6.1.1.4'
Cl Cl 0.1484 0.1585 'International Tables Vol C Tables 4.2.6.8 and 6.1.1.4'
Pd Pd -0.9988 1.0072 'International Tables Vol C Tables 4.2.6.8 and 6.1.1.4'

loop_
_geom_angle_atom_site_label_1
_geom_angle_atom_site_label_2
_geom_angle_atom_site_label_3
_geom_angle
_geom_angle_site_symmetry_1
_geom_angle_site_symmetry_3
_geom_angle_publ_flag
Cl1 Pd1 Cl2 92.94(3) . . ?
Cl1 Pd1 Cl3 175.32(3) . . ?
Cl2 Pd1 Cl3 90.99(3) . . ?
Cl1 Pd1 Cl3 89.79(3) . 3_766 ?
Cl2 Pd1 Cl3 176.55(3) . 3_766 ?
Cl3 Pd1 Cl3 86.37(3) . 3_766 ?
Pd1 Cl3 Pd1 93.63(3) . 3_766 ?
C12 N1 C11 108.8(2) . . ?
C12 N1 C21 111.1(2) . . ?
C11 N1 C21 110.6(2) . . ?
C12 N1 C31 106.6(2) . . ?
C11 N1 C31 110.8(2) . . ?
C21 N1 C31 109.0(2) . . ?
N1 C11 H11A 109.5 . . ?
N1 C11 H11B 109.5 . . ?
H11A C11 H11B 109.5 . . ?
N1 C11 H11C 109.5 . . ?
H11A C11 H11C 109.5 . . ?
H11B C11 H11C 109.5 . . ?
N1 C12 H12A 109.5 . . ?
N1 C12 H12B 109.5 . . ?
H12A C12 H12B 109.5 . . ?
N1 C12 H12C 109.5 . . ?
H12A C12 H12C 109.5 . . ?
H12B C12 H12C 109.5 . . ?
C22 C21 N1 115.5(2) . . ?
C22 C21 H21A 108.4 . . ?
N1 C21 H21A 108.4 . . ?
C22 C21 H21B 108.4 . . ?
N1 C21 H21B 108.4 . . ?
H21A C21 H21B 107.5 . . ?
C27 C22 C23 118.6(3) . . ?
C27 C22 C21 120.8(2) . . ?
C23 C22 C21 120.4(2) . . ?
C24 C23 C22 120.7(3) . . ?
C24 C23 H23 119.7 . . ?
C22 C23 H23 119.7 . . ?
C23 C24 C25 121.2(3) . . ?
C23 C24 H24 119.4 . . ?
C25 C24 H24 119.4 . . ?
C26 C25 C24 118.0(3) . . ?
C26 C25 C28 121.6(3) . . ?
C24 C25 C28 120.4(3) . . ?
C25 C26 C27 121.1(3) . . ?
C25 C26 H26 119.5 . . ?
C27 C26 H26 119.5 . . ?
C26 C27 C22 120.4(2) . . ?
C26 C27 H27 119.8 . . ?
C22 C27 H27 119.8 . . ?
C25 C28 H28A 109.5 . . ?
C25 C28 H28B 109.5 . . ?
H28A C28 H28B 109.5 . . ?
C25 C28 H28C 109.5 . . ?
H28A C28 H28C 109.5 . . ?
H28B C28 H28C 109.5 . . ?
C32 C31 N1 115.3(2) . . ?
C32 C31 H31A 108.5 . . ?
N1 C31 H31A 108.5 . . ?
C32 C31 H31B 108.5 . . ?
N1 C31 H31B 108.5 . . ?
H31A C31 H31B 107.5 . . ?
C33 C32 C37 118.3(3) . . ?
C33 C32 C31 121.4(2) . . ?
C37 C32 C31 120.2(3) . . ?
C34 C33 C32 121.0(3) . . ?
C34 C33 H33 119.5 . . ?
C32 C33 H33 119.5 . . ?
C33 C34 C35 121.2(3) . . ?
C33 C34 H34 119.4 . . ?
C35 C34 H34 119.4 . . ?
C36 C35 C34 117.5(3) . . ?
C36 C35 C38 121.8(3) . . ?
C34 C35 C38 120.7(3) . . ?
C35 C36 C37 121.8(3) . . ?
C35 C36 H36 119.1 . . ?
C37 C36 H36 119.1 . . ?
C36 C37 C32 120.0(3) . . ?
C36 C37 H37 120.0 . . ?
C32 C37 H37 120.0 . . ?
C35 C38 H38A 109.5 . . ?
C35 C38 H38B 109.5 . . ?
H38A C38 H38B 109.5 . . ?
C35 C38 H38C 109.5 . . ?
H38A C38 H38C 109.5 . . ?
H38B C38 H38C 109.5 . . ?

loop_
_geom_bond_atom_site_label_1
_geom_bond_atom_site_label_2
_geom_bond_distance
_geom_bond_site_symmetry_2
_geom_bond_publ_flag
Pd1 Cl1 2.2642(9) . ?
Pd1 Cl2 2.2867(8) . ?
Pd1 Cl3 2.3321(9) . ?
Pd1 Cl3 2.3346(8) 3_766 ?
Cl3 Pd1 2.3346(8) 3_766 ?
N1 C12 1.498(3) . ?
N1 C11 1.499(3) . ?
N1 C21 1.528(3) . ?
N1 C31 1.536(3) . ?
C11 H11A 0.9800 . ?
C11 H11B 0.9800 . ?
C11 H11C 0.9800 . ?
C12 H12A 0.9800 . ?
C12 H12B 0.9800 . ?
C12 H12C 0.9800 . ?
C21 C22 1.502(4) . ?
C21 H21A 0.9900 . ?
C21 H21B 0.9900 . ?
C22 C27 1.393(4) . ?
C22 C23 1.394(4) . ?
C23 C24 1.380(4) . ?
C23 H23 0.9500 . ?
C24 C25 1.399(4) . ?
C24 H24 0.9500 . ?
C25 C26 1.390(4) . ?
C25 C28 1.509(4) . ?
C26 C27 1.391(4) . ?
C26 H26 0.9500 . ?
C27 H27 0.9500 . ?
C28 H28A 0.9800 . ?
C28 H28B 0.9800 . ?
C28 H28C 0.9800 . ?
C31 C32 1.504(4) . ?
C31 H31A 0.9900 . ?
C31 H31B 0.9900 . ?
C32 C33 1.389(4) . ?
C32 C37 1.398(4) . ?
C33 C34 1.383(4) . ?
C33 H33 0.9500 . ?
C34 C35 1.396(4) . ?
C34 H34 0.9500 . ?
C35 C36 1.387(4) . ?
C35 C38 1.506(4) . ?
C36 C37 1.393(4) . ?
C36 H36 0.9500 . ?
C37 H37 0.9500 . ?
C38 H38A 0.9800 . ?
C38 H38B 0.9800 . ?
C38 H38C 0.9800 . ?

loop_
_geom_torsion_atom_site_label_1
_geom_torsion_atom_site_label_2
_geom_torsion_atom_site_label_3
_geom_torsion_atom_site_label_4
_geom_torsion
_geom_torsion_site_symmetry_1
_geom_torsion_site_symmetry_2
_geom_torsion_site_symmetry_3
_geom_torsion_site_symmetry_4
_geom_torsion_publ_flag
Cl1 Pd1 Cl3 Pd1 35.0(3) . . . 3_766 ?
Cl2 Pd1 Cl3 Pd1 -177.78(3) . . . 3_766 ?
Cl3 Pd1 Cl3 Pd1 0.0 3_766 . . 3_766 ?
C12 N1 C21 C22 56.6(3) . . . . ?
C11 N1 C21 C22 -64.2(3) . . . . ?
C31 N1 C21 C22 173.8(2) . . . . ?
N1 C21 C22 C27 90.3(3) . . . . ?
N1 C21 C22 C23 -95.5(3) . . . . ?
C27 C22 C23 C24 -1.5(4) . . . . ?
C21 C22 C23 C24 -175.8(3) . . . . ?
C22 C23 C24 C25 0.1(4) . . . . ?
C23 C24 C25 C26 0.5(4) . . . . ?
C23 C24 C25 C28 179.8(3) . . . . ?
C24 C25 C26 C27 0.3(4) . . . . ?
C28 C25 C26 C27 -179.0(3) . . . . ?
C25 C26 C27 C22 -1.8(4) . . . . ?
C23 C22 C27 C26 2.3(4) . . . . ?
C21 C22 C27 C26 176.6(2) . . . . ?
C12 N1 C31 C32 -176.9(2) . . . . ?
C11 N1 C31 C32 -58.7(3) . . . . ?
C21 N1 C31 C32 63.2(3) . . . . ?
N1 C31 C32 C33 -83.1(3) . . . . ?
N1 C31 C32 C37 99.7(3) . . . . ?
C37 C32 C33 C34 -3.7(4) . . . . ?
C31 C32 C33 C34 179.0(3) . . . . ?
C32 C33 C34 C35 1.7(4) . . . . ?
C33 C34 C35 C36 1.2(4) . . . . ?
C33 C34 C35 C38 -177.5(3) . . . . ?
C34 C35 C36 C37 -2.1(4) . . . . ?
C38 C35 C36 C37 176.6(3) . . . . ?
C35 C36 C37 C32 0.1(4) . . . . ?
C33 C32 C37 C36 2.8(4) . . . . ?
C31 C32 C37 C36 -179.9(3) . . . . ?
